data_2229587
loop_
_publ_author_name
'Qiao, Qian'
'Tian, Mei'
'Liu, Da-Yong'
'Wang, Shu-Jiang'

_publ_section_title
;
 Poly[[[silver(I)-\m-1,4-bis[(imidazol-1-yl)methyl]benzene-\k^2^<i>N</i>^3^:<i>N</i>^3'^-silver(I)-\m-1,4-bis[(imidazol-1-yl)methyl]benzene-\k^2^<i>N</i>^3^:<i>N</i>^3'^]
 4,4'-diazenediyldibenzoate] dihydrate]
;
_journal_coeditor_code BT5474
_journal_issue 4
_journal_name_full 'Acta Crystallographica Section E'
_journal_page_first m473
_journal_paper_doi 10.1107/S1600536811008816
_journal_volume 67
_journal_year 2011
_chemical_formula_iupac '[Ag2 (C14 H14 N4)2] (C14 H8 N2 O4), 2H2 O'
_chemical_formula_moiety 'C28 H28 Ag2 N8 2+, C14 H8 N2 O4 2-, 2(H2 O)'
_chemical_formula_sum 'C42 H40 Ag2 N10 O6'
_chemical_formula_weight 996.58
_chemical_name_systematic
;
Poly[[[silver(I)-\m-1,4-bis[(imidazol-1-yl)methyl]benzene-
\k^2^<i>N</i>^3^:<i>N</i>^3'^-silver(I)-\m-1,4-bis[(imidazol-1-
yl)methyl]benzene-\k^2^<i>N</i>^3^:<i>N</i>^3'^]
4,4'-diazenediyldibenzoate] dihydrate]
;
_space_group_IT_number 2
_symmetry_cell_setting triclinic
_symmetry_space_group_name_Hall '-P 1'
_symmetry_space_group_name_H-M 'P -1'
_atom_sites_solution_hydrogens geom
_atom_sites_solution_primary direct
_atom_sites_solution_secondary difmap
_audit_creation_method SHELXL-97
_cell_angle_alpha 84.111(4)
_cell_angle_beta 88.765(4)
_cell_angle_gamma 63.245(7)
_cell_formula_units_Z 2
_cell_length_a 9.4944(6)
_cell_length_b 9.7810(7)
_cell_length_c 24.4049(9)
_cell_measurement_reflns_used 8145
_cell_measurement_temperature 293(2)
_cell_measurement_theta_max 26.40
_cell_measurement_theta_min 4.20
_cell_volume 2012.3(2)
_computing_cell_refinement 'CrysAlis CCD (Oxford Diffraction, 2006)'
_computing_data_collection 'CrysAlis CCD (Oxford Diffraction, 2006)'
_computing_data_reduction 'CrysAlis RED (Oxford Diffraction, 2006)'
_computing_molecular_graphics 'SHELXTL (Sheldrick, 2008)'
_computing_publication_material 'SHELXTL (Sheldrick, 2008)'
_computing_structure_refinement 'SHELXL97 (Sheldrick, 2008)'
_computing_structure_solution 'SHELXS97 (Sheldrick, 2008)'
_diffrn_ambient_temperature 293(2)
_diffrn_detector_area_resol_mean 10.0
_diffrn_measured_fraction_theta_full 0.992
_diffrn_measured_fraction_theta_max 0.988
_diffrn_measurement_device_type 'Oxford Diffraction Gemini R Ultra'
_diffrn_measurement_method \w
_diffrn_radiation_monochromator graphite
_diffrn_radiation_source 'fine-focus sealed tube'
_diffrn_radiation_type MoK\a
_diffrn_radiation_wavelength 0.71073
_diffrn_reflns_av_R_equivalents 0.0182
_diffrn_reflns_av_sigmaI/netI 0.0407
_diffrn_reflns_limit_h_max 11
_diffrn_reflns_limit_h_min -11
_diffrn_reflns_limit_k_max 12
_diffrn_reflns_limit_k_min -12
_diffrn_reflns_limit_l_max 30
_diffrn_reflns_limit_l_min -24
_diffrn_reflns_number 13525
_diffrn_reflns_theta_full 25.00
_diffrn_reflns_theta_max 26.40
_diffrn_reflns_theta_min 4.20
_exptl_absorpt_coefficient_mu 1.036
_exptl_absorpt_correction_T_max 0.74
_exptl_absorpt_correction_T_min 0.42
_exptl_absorpt_correction_type multi-scan
_exptl_absorpt_process_details
;
(CrysAlis RED; Oxford Diffraction, 2006)
;
_exptl_crystal_colour 'pale yellow'
_exptl_crystal_density_diffrn 1.645
_exptl_crystal_density_method 'not measured'
_exptl_crystal_description block
_exptl_crystal_F_000 1008
_exptl_crystal_size_max 0.30
_exptl_crystal_size_mid 0.24
_exptl_crystal_size_min 0.21
_refine_diff_density_max 1.383
_refine_diff_density_min -1.044
_refine_ls_extinction_method none
_refine_ls_goodness_of_fit_ref 1.015
_refine_ls_hydrogen_treatment constr
_refine_ls_matrix_type full
_refine_ls_number_parameters 541
_refine_ls_number_reflns 8145
_refine_ls_number_restraints 6
_refine_ls_restrained_S_all 1.014
_refine_ls_R_factor_all 0.0709
_refine_ls_R_factor_gt 0.0398
_refine_ls_shift/su_max 0.001
_refine_ls_shift/su_mean 0.000
_refine_ls_structure_factor_coef Fsqd
_refine_ls_weighting_details 'calc w=1/[\s^2^(Fo^2^)+(0.0528P)^2^+0.0000P] where P=(Fo^2^+2Fc^2^)/3'
_refine_ls_weighting_scheme calc
_refine_ls_wR_factor_gt 0.0943
_refine_ls_wR_factor_ref 0.1016
_reflns_number_gt 5125
_reflns_number_total 8145
_reflns_threshold_expression I>2\s(I)
_cod_data_source_file bt5474.cif
_cod_data_source_block I
_cod_database_code 2229587
_cod_database_fobs_code 2229587

loop_
_symmetry_equiv_pos_as_xyz
'x, y, z'
'-x, -y, -z'

loop_
_atom_site_type_symbol
_atom_site_label
_atom_site_fract_x
_atom_site_fract_y
_atom_site_fract_z
_atom_site_U_iso_or_equiv
_atom_site_adp_type
_atom_site_calc_flag
_atom_site_refinement_flags
_atom_site_occupancy
_atom_site_disorder_assembly
_atom_site_disorder_group
C C1 0.4668(4) 0.6968(4) 0.36130(15) 0.0563(9) Uani d . 1 . .
H H1 0.4077 0.8025 0.3622 0.068 Uiso calc R 1 . .
C C2 0.5853(4) 0.6290(4) 0.32737(14) 0.0556(9) Uani d . 1 . .
H H2 0.6228 0.6782 0.3006 0.067 Uiso calc R 1 . .
C C3 0.5543(3) 0.4537(4) 0.38025(12) 0.0423(7) Uani d . 1 . .
H H3 0.5684 0.3582 0.3967 0.051 Uiso calc R 1 . .
C C4 0.7804(4) 0.3517(4) 0.31781(13) 0.0587(10) Uani d . 1 . .
H H4A 0.8024 0.2545 0.3390 0.070 Uiso calc R 1 . .
H H4B 0.8700 0.3721 0.3228 0.070 Uiso calc R 1 . .
C C5 0.7643(3) 0.3364(4) 0.25806(12) 0.0427(7) Uani d . 1 . .
C C6 0.7031(4) 0.2437(4) 0.24143(14) 0.0556(9) Uani d . 1 . .
H H6 0.6644 0.1941 0.2676 0.067 Uiso calc R 1 . .
C C7 0.6983(4) 0.2230(4) 0.18644(14) 0.0574(9) Uani d . 1 . .
H H7 0.6568 0.1593 0.1761 0.069 Uiso calc R 1 . .
C C8 0.7542(3) 0.2957(4) 0.14689(12) 0.0414(7) Uani d . 1 . .
C C9 0.8099(4) 0.3932(4) 0.16302(13) 0.0482(8) Uani d . 1 . .
H H9 0.8429 0.4473 0.1366 0.058 Uiso calc R 1 . .
C C10 0.8176(4) 0.4119(4) 0.21810(13) 0.0511(8) Uani d . 1 . .
H H10 0.8590 0.4758 0.2284 0.061 Uiso calc R 1 . .
C C11 0.7589(3) 0.2668(4) 0.08728(13) 0.0521(8) Uani d . 1 . .
H H11A 0.6876 0.2234 0.0809 0.062 Uiso calc R 1 . .
H H11B 0.7233 0.3638 0.0642 0.062 Uiso calc R 1 . .
C C12 1.0059(4) 0.1906(4) 0.03344(13) 0.0504(8) Uani d . 1 . .
H H12 0.9732 0.2842 0.0118 0.060 Uiso calc R 1 . .
C C13 1.0080(4) 0.0133(4) 0.09413(14) 0.0551(9) Uani d . 1 . .
H H13 0.9794 -0.0401 0.1223 0.066 Uiso calc R 1 . .
C C14 1.1443(4) -0.0405(4) 0.06767(14) 0.0553(9) Uani d . 1 . .
H H14 1.2268 -0.1392 0.0743 0.066 Uiso calc R 1 . .
C C15 1.4332(4) 0.1450(5) -0.14000(15) 0.0609(9) Uani d . 1 . .
H H15 1.3515 0.2445 -0.1411 0.073 Uiso calc R 1 . .
C C16 1.5447(4) 0.0934(5) -0.17812(14) 0.0605(10) Uani d . 1 . .
H H16 1.5539 0.1493 -0.2100 0.073 Uiso calc R 1 . .
C C17 1.5860(4) -0.0903(4) -0.11316(13) 0.0504(8) Uani d . 1 . .
H H17 1.6319 -0.1859 -0.0924 0.061 Uiso calc R 1 . .
C C18 1.7908(4) -0.1566(5) -0.18476(13) 0.0586(9) Uani d . 1 . .
H H18A 1.8364 -0.2558 -0.1628 0.070 Uiso calc R 1 . .
H H18B 1.8631 -0.1120 -0.1825 0.070 Uiso calc R 1 . .
C C19 1.7766(3) -0.1816(4) -0.24384(12) 0.0422(7) Uani d . 1 . .
C C20 1.7362(4) -0.2936(4) -0.25662(13) 0.0580(9) Uani d . 1 . .
H H20 1.7087 -0.3481 -0.2286 0.070 Uiso calc R 1 . .
C C21 1.7358(4) -0.3263(4) -0.31030(14) 0.0569(9) Uani d . 1 . .
H H21 1.7089 -0.4030 -0.3178 0.068 Uiso calc R 1 . .
C C22 1.7748(3) -0.2467(4) -0.35278(11) 0.0390(7) Uani d . 1 . .
C C23 1.8106(3) -0.1309(4) -0.34061(12) 0.0444(7) Uani d . 1 . .
H H23 1.8338 -0.0736 -0.3689 0.053 Uiso calc R 1 . .
C C24 1.8123(4) -0.0996(4) -0.28692(13) 0.0478(8) Uani d . 1 . .
H H24 1.8378 -0.0219 -0.2794 0.057 Uiso calc R 1 . .
C C25 1.7813(3) -0.2857(4) -0.41137(13) 0.0505(8) Uani d . 1 . .
H H25A 1.7261 -0.3475 -0.4142 0.061 Uiso calc R 1 . .
H H25B 1.7272 -0.1913 -0.4356 0.061 Uiso calc R 1 . .
C C26 2.1755(4) -0.5495(4) -0.44614(14) 0.0535(9) Uani d . 1 . .
H H26 2.2632 -0.6446 -0.4467 0.064 Uiso calc R 1 . .
C C27 2.0211(3) -0.3084(4) -0.46087(12) 0.0421(7) Uani d . 1 . .
H H27 1.9806 -0.2044 -0.4733 0.050 Uiso calc R 1 . .
C C28 2.0419(4) -0.5236(4) -0.41991(14) 0.0531(8) Uani d . 1 . .
H H28 2.0203 -0.5966 -0.3990 0.064 Uiso calc R 1 . .
C C29 1.2536(4) -0.4939(4) 0.08366(14) 0.0568(9) Uani d . 1 . .
C C30 1.1939(4) -0.4119(4) 0.13444(12) 0.0427(7) Uani d . 1 . .
C C31 1.0345(4) -0.3561(4) 0.14751(13) 0.0478(8) Uani d . 1 . .
H H31 0.9656 -0.3669 0.1238 0.057 Uiso calc R 1 . .
C C32 0.9781(4) -0.2866(4) 0.19416(13) 0.0481(8) Uani d . 1 . .
H H32 0.8713 -0.2482 0.2015 0.058 Uiso calc R 1 . .
C C33 1.0808(4) -0.2725(4) 0.23113(12) 0.0426(7) Uani d . 1 . .
C C34 1.2384(4) -0.3263(4) 0.21846(13) 0.0498(8) Uani d . 1 . .
H H34 1.3074 -0.3169 0.2425 0.060 Uiso calc R 1 . .
C C35 1.2940(4) -0.3936(4) 0.17063(13) 0.0492(8) Uani d . 1 . .
H H35 1.3998 -0.4272 0.1624 0.059 Uiso calc R 1 . .
C C36 0.8488(3) -0.1055(3) 0.34361(12) 0.0383(7) Uani d . 1 . .
C C37 0.6912(4) -0.0543(4) 0.35628(13) 0.0471(8) Uani d . 1 . .
H H37 0.6233 -0.0666 0.3326 0.057 Uiso calc R 1 . .
C C38 0.6354(3) 0.0141(4) 0.40339(13) 0.0469(8) Uani d . 1 . .
H H38 0.5293 0.0482 0.4112 0.056 Uiso calc R 1 . .
C C39 0.7335(3) 0.0341(3) 0.44001(11) 0.0372(7) Uani d . 1 . .
C C40 0.8927(3) -0.0219(3) 0.42703(12) 0.0388(7) Uani d . 1 . .
H H40 0.9614 -0.0129 0.4513 0.047 Uiso calc R 1 . .
C C41 0.9501(3) -0.0888(3) 0.38049(12) 0.0399(7) Uani d . 1 . .
H H41 1.0564 -0.1237 0.3729 0.048 Uiso calc R 1 . .
C C42 0.6712(4) 0.1177(4) 0.49038(12) 0.0425(7) Uani d . 1 . .
N N1 0.4465(3) 0.5863(3) 0.39436(11) 0.0491(7) Uani d . 1 . .
N N2 0.6407(3) 0.4737(3) 0.33959(9) 0.0410(6) Uani d . 1 . .
N N3 0.9191(3) 0.1608(3) 0.07206(10) 0.0421(6) Uani d . 1 . .
N N4 1.1436(3) 0.0707(3) 0.02991(11) 0.0522(7) Uani d . 1 . .
N N5 1.4586(3) 0.0284(4) -0.09930(11) 0.0538(7) Uani d . 1 . .
N N6 1.6413(3) -0.0567(3) -0.16084(10) 0.0457(6) Uani d . 1 . .
N N7 1.9436(3) -0.3701(3) -0.42960(9) 0.0371(6) Uani d . 1 . .
N N8 2.1618(3) -0.4131(3) -0.47186(11) 0.0487(7) Uani d . 1 . .
N N9 1.0353(3) -0.2065(3) 0.28132(11) 0.0480(6) Uani d . 1 . .
N N10 0.8960(3) -0.1731(3) 0.29367(10) 0.0462(6) Uani d . 1 . .
O O1 0.5368(3) 0.2259(3) 0.48619(10) 0.0694(7) Uani d . 1 . .
O O2 0.7631(3) 0.0773(3) 0.53134(9) 0.0601(6) Uani d . 1 . .
O O3 1.1669(3) -0.5339(4) 0.06016(11) 0.0797(8) Uani d . 1 . .
O O4 1.3891(3) -0.5200(5) 0.06974(12) 0.1081(12) Uani d . 1 . .
Ag Ag1 1.31507(3) 0.04951(4) -0.029913(12) 0.07450(13) Uani d . 1 . .
Ag Ag2 0.31551(3) 0.61261(4) 0.467482(11) 0.06951(13) Uani d . 1 . .
O O1W 1.1940(4) 0.3750(4) -0.04740(11) 0.1012(11) Uani d D 1 . .
H HW11 1.1640 0.4002 -0.0154 0.152 Uiso d RD 1 . .
H HW12 1.2938 0.3250 -0.0444 0.152 Uiso d RD 1 . .
O O2W 1.5129(4) -0.7010(4) -0.01539(14) 0.1170(13) Uani d D 1 . .
H HW21 1.4571 -0.6378 0.0069 0.176 Uiso d RD 1 . .
H HW22 1.5218 -0.6454 -0.0430 0.176 Uiso d RD 1 . .

loop_
_atom_site_aniso_label
_atom_site_aniso_U_11
_atom_site_aniso_U_22
_atom_site_aniso_U_33
_atom_site_aniso_U_12
_atom_site_aniso_U_13
_atom_site_aniso_U_23
C1 0.056(2) 0.035(2) 0.067(2) -0.0095(16) 0.0096(17) -0.0138(17)
C2 0.059(2) 0.045(2) 0.055(2) -0.0180(17) 0.0104(17) -0.0005(17)
C3 0.0488(18) 0.044(2) 0.0353(16) -0.0203(15) 0.0054(14) -0.0105(14)
C4 0.0437(18) 0.061(2) 0.0429(18) 0.0025(16) 0.0034(15) -0.0107(16)
C5 0.0359(15) 0.044(2) 0.0364(16) -0.0069(14) 0.0091(13) -0.0113(14)
C6 0.063(2) 0.059(2) 0.047(2) -0.0310(19) 0.0211(16) -0.0049(17)
C7 0.065(2) 0.064(3) 0.057(2) -0.039(2) 0.0157(17) -0.0183(18)
C8 0.0323(15) 0.0435(19) 0.0416(17) -0.0099(14) 0.0073(13) -0.0112(14)
C9 0.0570(19) 0.047(2) 0.0417(18) -0.0242(17) 0.0168(14) -0.0076(15)
C10 0.055(2) 0.053(2) 0.052(2) -0.0281(17) 0.0137(16) -0.0189(16)
C11 0.0397(17) 0.066(2) 0.0403(17) -0.0130(16) 0.0051(14) -0.0167(16)
C12 0.060(2) 0.044(2) 0.0385(18) -0.0164(17) 0.0111(15) -0.0044(15)
C13 0.070(2) 0.042(2) 0.050(2) -0.0228(18) 0.0162(17) -0.0037(16)
C14 0.060(2) 0.040(2) 0.052(2) -0.0091(17) 0.0122(17) -0.0110(17)
C15 0.051(2) 0.060(3) 0.058(2) -0.0127(18) 0.0076(17) -0.0095(19)
C16 0.060(2) 0.062(3) 0.047(2) -0.018(2) 0.0122(17) -0.0001(18)
C17 0.061(2) 0.053(2) 0.0388(18) -0.0260(18) 0.0083(15) -0.0118(15)
C18 0.0446(18) 0.079(3) 0.0432(19) -0.0175(18) 0.0087(15) -0.0206(18)
C19 0.0333(15) 0.051(2) 0.0381(17) -0.0142(14) 0.0067(12) -0.0112(14)
C20 0.075(2) 0.069(3) 0.0405(19) -0.043(2) 0.0129(17) -0.0024(17)
C21 0.072(2) 0.066(3) 0.050(2) -0.046(2) 0.0057(17) -0.0077(18)
C22 0.0274(14) 0.048(2) 0.0346(16) -0.0111(14) 0.0048(12) -0.0051(14)
C23 0.0445(16) 0.044(2) 0.0421(17) -0.0176(15) 0.0170(13) -0.0060(14)
C24 0.0489(18) 0.046(2) 0.052(2) -0.0229(16) 0.0177(15) -0.0197(16)
C25 0.0345(16) 0.071(2) 0.0423(18) -0.0184(16) 0.0033(13) -0.0147(16)
C26 0.0498(19) 0.043(2) 0.055(2) -0.0075(16) -0.0040(16) -0.0145(17)
C27 0.0478(17) 0.0378(19) 0.0358(16) -0.0148(15) 0.0070(14) -0.0066(13)
C28 0.060(2) 0.041(2) 0.056(2) -0.0209(18) -0.0010(17) -0.0017(16)
C29 0.052(2) 0.051(2) 0.0461(19) -0.0036(17) 0.0021(17) -0.0108(16)
C30 0.0503(18) 0.0351(18) 0.0403(17) -0.0169(15) 0.0087(14) -0.0068(13)
C31 0.0526(18) 0.049(2) 0.0475(19) -0.0265(16) 0.0005(15) -0.0109(15)
C32 0.0440(17) 0.053(2) 0.0499(19) -0.0228(16) 0.0066(14) -0.0128(16)
C33 0.0501(18) 0.0424(19) 0.0410(17) -0.0242(15) 0.0110(14) -0.0145(14)
C34 0.0504(18) 0.057(2) 0.051(2) -0.0306(17) 0.0056(15) -0.0148(16)
C35 0.0447(17) 0.052(2) 0.0503(19) -0.0201(16) 0.0106(15) -0.0124(16)
C36 0.0428(16) 0.0327(17) 0.0388(16) -0.0159(14) 0.0017(13) -0.0068(13)
C37 0.0406(16) 0.054(2) 0.0496(19) -0.0217(15) -0.0027(14) -0.0165(16)
C38 0.0336(15) 0.047(2) 0.056(2) -0.0125(14) 0.0039(14) -0.0179(16)
C39 0.0412(16) 0.0313(17) 0.0349(15) -0.0129(13) -0.0001(13) -0.0014(12)
C40 0.0410(16) 0.0396(18) 0.0363(16) -0.0190(14) -0.0026(13) -0.0017(13)
C41 0.0373(15) 0.0380(18) 0.0424(17) -0.0153(14) 0.0019(13) -0.0034(14)
C42 0.0453(18) 0.0394(19) 0.0408(17) -0.0168(15) -0.0003(14) -0.0064(14)
N1 0.0461(15) 0.0501(18) 0.0486(16) -0.0171(13) 0.0141(12) -0.0197(14)
N2 0.0394(13) 0.0397(17) 0.0318(13) -0.0066(11) 0.0055(11) -0.0073(11)
N3 0.0463(14) 0.0432(17) 0.0330(13) -0.0152(13) 0.0063(11) -0.0126(12)
N4 0.0558(17) 0.0525(19) 0.0431(16) -0.0188(14) 0.0153(12) -0.0131(14)
N5 0.0540(17) 0.061(2) 0.0483(17) -0.0254(15) 0.0162(13) -0.0189(15)
N6 0.0418(14) 0.0571(19) 0.0367(14) -0.0191(13) 0.0087(11) -0.0156(12)
N7 0.0356(12) 0.0409(16) 0.0318(13) -0.0140(12) 0.0016(10) -0.0070(11)
N8 0.0416(14) 0.058(2) 0.0449(15) -0.0192(14) 0.0105(12) -0.0169(14)
N9 0.0501(15) 0.0552(18) 0.0448(15) -0.0270(14) 0.0108(12) -0.0181(13)
N10 0.0485(15) 0.0496(17) 0.0436(15) -0.0228(13) 0.0087(12) -0.0168(12)
O1 0.0503(14) 0.0697(18) 0.0605(15) 0.0017(13) -0.0033(12) -0.0273(13)
O2 0.0551(13) 0.0705(17) 0.0395(12) -0.0129(12) -0.0039(11) -0.0142(11)
O3 0.0803(18) 0.098(2) 0.0607(16) -0.0336(17) 0.0136(14) -0.0435(15)
O4 0.0660(18) 0.172(4) 0.079(2) -0.037(2) 0.0278(15) -0.069(2)
Ag1 0.0708(2) 0.1030(3) 0.05629(19) -0.04152(19) 0.03180(14) -0.03127(17)
Ag2 0.06397(19) 0.0992(3) 0.05733(19) -0.04227(18) 0.03016(14) -0.03882(16)
O1W 0.162(3) 0.130(3) 0.0544(17) -0.101(3) 0.0134(18) -0.0196(17)
O2W 0.077(2) 0.135(3) 0.101(2) -0.0014(19) -0.0064(18) -0.070(2)

loop_
_atom_type_symbol
_atom_type_description
_atom_type_scat_dispersion_real
_atom_type_scat_dispersion_imag
_atom_type_scat_source
C C 0.0033 0.0016 'International Tables Vol C Tables 4.2.6.8 and 6.1.1.4'
H H 0.0000 0.0000 'International Tables Vol C Tables 4.2.6.8 and 6.1.1.4'
N N 0.0061 0.0033 'International Tables Vol C Tables 4.2.6.8 and 6.1.1.4'
O O 0.0106 0.0060 'International Tables Vol C Tables 4.2.6.8 and 6.1.1.4'
Ag Ag -0.8971 1.1015 'International Tables Vol C Tables 4.2.6.8 and 6.1.1.4'

loop_
_geom_angle_atom_site_label_1
_geom_angle_atom_site_label_2
_geom_angle_atom_site_label_3
_geom_angle_site_symmetry_1
_geom_angle_site_symmetry_3
_geom_angle
_geom_angle_publ_flag
C2 C1 N1 . . 109.1(3) ?
C2 C1 H1 . . 125.4 ?
N1 C1 H1 . . 125.4 ?
C1 C2 N2 . . 106.9(3) ?
C1 C2 H2 . . 126.5 ?
N2 C2 H2 . . 126.5 ?
N1 C3 N2 . . 111.4(3) ?
N1 C3 H3 . . 124.3 ?
N2 C3 H3 . . 124.3 ?
N2 C4 C5 . . 114.0(2) ?
N2 C4 H4A . . 108.8 ?
C5 C4 H4A . . 108.8 ?
N2 C4 H4B . . 108.8 ?
C5 C4 H4B . . 108.8 ?
H4A C4 H4B . . 107.7 ?
C6 C5 C10 . . 118.2(3) ?
C6 C5 C4 . . 121.6(3) ?
C10 C5 C4 . . 120.1(3) ?
C5 C6 C7 . . 121.0(3) ?
C5 C6 H6 . . 119.5 ?
C7 C6 H6 . . 119.5 ?
C8 C7 C6 . . 120.7(3) ?
C8 C7 H7 . . 119.7 ?
C6 C7 H7 . . 119.7 ?
C9 C8 C7 . . 118.6(3) ?
C9 C8 C11 . . 120.1(3) ?
C7 C8 C11 . . 121.3(3) ?
C8 C9 C10 . . 120.8(3) ?
C8 C9 H9 . . 119.6 ?
C10 C9 H9 . . 119.6 ?
C9 C10 C5 . . 120.6(3) ?
C9 C10 H10 . . 119.7 ?
C5 C10 H10 . . 119.7 ?
N3 C11 C8 . . 111.3(2) ?
N3 C11 H11A . . 109.4 ?
C8 C11 H11A . . 109.4 ?
N3 C11 H11B . . 109.4 ?
C8 C11 H11B . . 109.4 ?
H11A C11 H11B . . 108.0 ?
N4 C12 N3 . . 111.3(3) ?
N4 C12 H12 . . 124.4 ?
N3 C12 H12 . . 124.4 ?
C14 C13 N3 . . 107.0(3) ?
C14 C13 H13 . . 126.5 ?
N3 C13 H13 . . 126.5 ?
C13 C14 N4 . . 109.5(3) ?
C13 C14 H14 . . 125.3 ?
N4 C14 H14 . . 125.3 ?
C16 C15 N5 . . 109.5(3) ?
C16 C15 H15 . . 125.2 ?
N5 C15 H15 . . 125.2 ?
C15 C16 N6 . . 106.5(3) ?
C15 C16 H16 . . 126.7 ?
N6 C16 H16 . . 126.7 ?
N5 C17 N6 . . 111.5(3) ?
N5 C17 H17 . . 124.2 ?
N6 C17 H17 . . 124.2 ?
N6 C18 C19 . . 114.3(3) ?
N6 C18 H18A . . 108.7 ?
C19 C18 H18A . . 108.7 ?
N6 C18 H18B . . 108.7 ?
C19 C18 H18B . . 108.7 ?
H18A C18 H18B . . 107.6 ?
C20 C19 C24 . . 117.7(3) ?
C20 C19 C18 . . 120.8(3) ?
C24 C19 C18 . . 121.4(3) ?
C19 C20 C21 . . 121.3(3) ?
C19 C20 H20 . . 119.4 ?
C21 C20 H20 . . 119.4 ?
C22 C21 C20 . . 120.7(3) ?
C22 C21 H21 . . 119.6 ?
C20 C21 H21 . . 119.6 ?
C21 C22 C23 . . 118.5(3) ?
C21 C22 C25 . . 121.3(3) ?
C23 C22 C25 . . 120.2(3) ?
C24 C23 C22 . . 120.6(3) ?
C24 C23 H23 . . 119.7 ?
C22 C23 H23 . . 119.7 ?
C23 C24 C19 . . 121.2(3) ?
C23 C24 H24 . . 119.4 ?
C19 C24 H24 . . 119.4 ?
N7 C25 C22 . . 112.5(2) ?
N7 C25 H25A . . 109.1 ?
C22 C25 H25A . . 109.1 ?
N7 C25 H25B . . 109.1 ?
C22 C25 H25B . . 109.1 ?
H25A C25 H25B . . 107.8 ?
C28 C26 N8 . . 108.8(3) ?
C28 C26 H26 . . 125.6 ?
N8 C26 H26 . . 125.6 ?
N8 C27 N7 . . 111.3(3) ?
N8 C27 H27 . . 124.4 ?
N7 C27 H27 . . 124.4 ?
C26 C28 N7 . . 107.0(3) ?
C26 C28 H28 . . 126.5 ?
N7 C28 H28 . . 126.5 ?
O3 C29 O4 . . 125.1(3) ?
O3 C29 C30 . . 117.9(3) ?
O4 C29 C30 . . 117.0(3) ?
C35 C30 C31 . . 118.0(3) ?
C35 C30 C29 . . 121.9(3) ?
C31 C30 C29 . . 120.1(3) ?
C32 C31 C30 . . 121.5(3) ?
C32 C31 H31 . . 119.3 ?
C30 C31 H31 . . 119.3 ?
C31 C32 C33 . . 120.1(3) ?
C31 C32 H32 . . 119.9 ?
C33 C32 H32 . . 119.9 ?
C34 C33 C32 . . 118.9(3) ?
C34 C33 N9 . . 116.5(3) ?
C32 C33 N9 . . 124.6(3) ?
C35 C34 C33 . . 120.7(3) ?
C35 C34 H34 . . 119.7 ?
C33 C34 H34 . . 119.7 ?
C34 C35 C30 . . 120.8(3) ?
C34 C35 H35 . . 119.6 ?
C30 C35 H35 . . 119.6 ?
C37 C36 C41 . . 119.0(3) ?
C37 C36 N10 . . 116.4(2) ?
C41 C36 N10 . . 124.6(3) ?
C38 C37 C36 . . 120.2(3) ?
C38 C37 H37 . . 119.9 ?
C36 C37 H37 . . 119.9 ?
C37 C38 C39 . . 121.6(3) ?
C37 C38 H38 . . 119.2 ?
C39 C38 H38 . . 119.2 ?
C38 C39 C40 . . 117.1(3) ?
C38 C39 C42 . . 122.0(3) ?
C40 C39 C42 . . 120.9(2) ?
C41 C40 C39 . . 122.3(3) ?
C41 C40 H40 . . 118.9 ?
C39 C40 H40 . . 118.9 ?
C40 C41 C36 . . 119.8(3) ?
C40 C41 H41 . . 120.1 ?
C36 C41 H41 . . 120.1 ?
O1 C42 O2 . . 126.0(3) ?
O1 C42 C39 . . 116.6(3) ?
O2 C42 C39 . . 117.2(3) ?
C3 N1 C1 . . 105.9(3) ?
C3 N1 Ag2 . . 124.4(2) ?
C1 N1 Ag2 . . 127.9(2) ?
C3 N2 C2 . . 106.7(3) ?
C3 N2 C4 . . 125.6(3) ?
C2 N2 C4 . . 127.3(3) ?
C12 N3 C13 . . 106.3(3) ?
C12 N3 C11 . . 126.6(3) ?
C13 N3 C11 . . 127.1(3) ?
C12 N4 C14 . . 105.9(3) ?
C12 N4 Ag1 . . 126.4(2) ?
C14 N4 Ag1 . . 127.3(2) ?
C17 N5 C15 . . 105.4(3) ?
C17 N5 Ag1 . . 130.1(3) ?
C15 N5 Ag1 . . 124.5(2) ?
C17 N6 C16 . . 107.0(3) ?
C17 N6 C18 . . 125.5(3) ?
C16 N6 C18 . . 126.9(3) ?
C27 N7 C28 . . 106.8(3) ?
C27 N7 C25 . . 125.2(3) ?
C28 N7 C25 . . 128.0(3) ?
C27 N8 C26 . . 106.1(3) ?
C27 N8 Ag2 . 1_744 126.6(2) ?
C26 N8 Ag2 . 1_744 125.8(2) ?
N10 N9 C33 . . 114.3(2) ?
N9 N10 C36 . . 114.8(2) ?
N4 Ag1 N5 . . 170.34(10) ?
N1 Ag2 N8 . 1_366 160.25(10) ?
HW11 O1W HW12 . . 105.1 ?
HW21 O2W HW22 . . 104.9 ?

loop_
_geom_bond_atom_site_label_1
_geom_bond_atom_site_label_2
_geom_bond_site_symmetry_2
_geom_bond_distance
_geom_bond_publ_flag
C1 C2 . 1.339(5) ?
C1 N1 . 1.364(4) ?
C1 H1 . 0.9300 ?
C2 N2 . 1.367(4) ?
C2 H2 . 0.9300 ?
C3 N1 . 1.315(4) ?
C3 N2 . 1.328(4) ?
C3 H3 . 0.9300 ?
C4 N2 . 1.463(4) ?
C4 C5 . 1.499(4) ?
C4 H4A . 0.9700 ?
C4 H4B . 0.9700 ?
C5 C6 . 1.373(5) ?
C5 C10 . 1.385(5) ?
C6 C7 . 1.382(5) ?
C6 H6 . 0.9300 ?
C7 C8 . 1.377(5) ?
C7 H7 . 0.9300 ?
C8 C9 . 1.372(5) ?
C8 C11 . 1.506(4) ?
C9 C10 . 1.383(4) ?
C9 H9 . 0.9300 ?
C10 H10 . 0.9300 ?
C11 N3 . 1.470(4) ?
C11 H11A . 0.9700 ?
C11 H11B . 0.9700 ?
C12 N4 . 1.314(4) ?
C12 N3 . 1.334(4) ?
C12 H12 . 0.9300 ?
C13 C14 . 1.338(5) ?
C13 N3 . 1.359(4) ?
C13 H13 . 0.9300 ?
C14 N4 . 1.349(4) ?
C14 H14 . 0.9300 ?
C15 C16 . 1.347(5) ?
C15 N5 . 1.370(5) ?
C15 H15 . 0.9300 ?
C16 N6 . 1.361(4) ?
C16 H16 . 0.9300 ?
C17 N5 . 1.313(4) ?
C17 N6 . 1.337(4) ?
C17 H17 . 0.9300 ?
C18 N6 . 1.464(4) ?
C18 C19 . 1.506(4) ?
C18 H18A . 0.9700 ?
C18 H18B . 0.9700 ?
C19 C20 . 1.377(5) ?
C19 C24 . 1.386(5) ?
C20 C21 . 1.381(5) ?
C20 H20 . 0.9300 ?
C21 C22 . 1.377(4) ?
C21 H21 . 0.9300 ?
C22 C23 . 1.381(4) ?
C22 C25 . 1.510(4) ?
C23 C24 . 1.378(4) ?
C23 H23 . 0.9300 ?
C24 H24 . 0.9300 ?
C25 N7 . 1.467(4) ?
C25 H25A . 0.9700 ?
C25 H25B . 0.9700 ?
C26 C28 . 1.338(5) ?
C26 N8 . 1.366(4) ?
C26 H26 . 0.9300 ?
C27 N8 . 1.309(4) ?
C27 N7 . 1.330(4) ?
C27 H27 . 0.9300 ?
C28 N7 . 1.363(4) ?
C28 H28 . 0.9300 ?
C29 O3 . 1.232(4) ?
C29 O4 . 1.241(4) ?
C29 C30 . 1.505(4) ?
C30 C35 . 1.393(4) ?
C30 C31 . 1.400(4) ?
C31 C32 . 1.360(4) ?
C31 H31 . 0.9300 ?
C32 C33 . 1.403(4) ?
C32 H32 . 0.9300 ?
C33 C34 . 1.385(4) ?
C33 N9 . 1.411(4) ?
C34 C35 . 1.376(4) ?
C34 H34 . 0.9300 ?
C35 H35 . 0.9300 ?
C36 C37 . 1.387(4) ?
C36 C41 . 1.403(4) ?
C36 N10 . 1.414(4) ?
C37 C38 . 1.365(4) ?
C37 H37 . 0.9300 ?
C38 C39 . 1.393(4) ?
C38 H38 . 0.9300 ?
C39 C40 . 1.398(4) ?
C39 C42 . 1.506(4) ?
C40 C41 . 1.349(4) ?
C40 H40 . 0.9300 ?
C41 H41 . 0.9300 ?
C42 O1 . 1.236(4) ?
C42 O2 . 1.250(3) ?
N1 Ag2 . 2.123(3) ?
N4 Ag1 . 2.117(3) ?
N5 Ag1 . 2.118(3) ?
N8 Ag2 1_744 2.132(3) ?
N9 N10 . 1.249(3) ?
Ag2 N8 1_366 2.132(3) ?
O1W HW11 . 0.8487 ?
O1W HW12 . 0.8495 ?
O2W HW21 . 0.8495 ?
O2W HW22 . 0.8489 ?

loop_
_geom_hbond_atom_site_label_D
_geom_hbond_atom_site_label_H
_geom_hbond_atom_site_label_A
_geom_hbond_site_symmetry_A
_geom_hbond_distance_DH
_geom_hbond_distance_HA
_geom_hbond_distance_DA
_geom_hbond_angle_DHA
O1W HW12 O2W 1_565 0.85 2.11 2.879(5) 151
O1W HW11 O3 1_565 0.85 2.02 2.828(4) 159
O2W HW21 O4 . 0.85 1.93 2.758(4) 163
O2W HW22 O4 2_845 0.85 2.18 2.909(6) 144
